data_4022709
loop_
_publ_author_name
'Masahiko Shibahara'
'Motonori Watanabe'
'Tetsuo Iwanaga'
'Keiko Ideta'
'Teruo Shinmyozu'

_publ_section_title
;
 Synthesis, Structure, and Transannular \p-\p Interaction
 of Multilayered [3.3]Metacyclophanes
;
_journal_name_full 'Journal of Organic Chemistry'
_journal_page_first 2865
_journal_page_last 2877
_journal_paper_doi 10.1021/jo062220m
_journal_volume 72
_journal_year 2007
_chemical_formula_moiety 'C42 H40 O4 '
_chemical_formula_sum 'C42 H40 O4'
_chemical_formula_weight 608.78
_space_group_IT_number 15
_symmetry_cell_setting monoclinic
_symmetry_Int_Tables_number 15
_symmetry_space_group_name_Hall '-C 2yc'
_symmetry_space_group_name_H-M 'C 1 2/c 1'
_audit_creation_date 'Thu Dec  2 16:05:30 2004'
_audit_creation_method 'by teXsan'
_cell_angle_alpha 90
_cell_angle_beta 94.5235(6)
_cell_angle_gamma 90
_cell_formula_units_Z 8
_cell_length_a 22.9354(3)
_cell_length_b 11.1015(2)
_cell_length_c 24.1439(4)
_cell_measurement_reflns_used 33003
_cell_measurement_temperature 113.2
_cell_measurement_theta_max 27.5
_cell_measurement_theta_min 1.8
_cell_volume 6128.3(2)
_computing_cell_refinement PROCESS-AUTO
_computing_data_collection PROCESS-AUTO
_computing_data_reduction 'teXsan Ver. 1.11'
_computing_publication_material 'teXsan Ver. 1.11'
_computing_structure_refinement 'teXsan Ver. 1.10'
_computing_structure_solution SIR97
_diffrn_detector_area_resol_mean 10.00
_diffrn_measured_fraction_theta_full 0.9963
_diffrn_measured_fraction_theta_max 0.9963
_diffrn_measurement_device_type 'Rigaku RAXIS-RAPID Imaging Plate'
_diffrn_measurement_method \w
_diffrn_radiation_type 'Mo K\a'
_diffrn_radiation_wavelength 0.7107
_diffrn_reflns_av_R_equivalents 0.044
_diffrn_reflns_limit_h_max 29
_diffrn_reflns_limit_h_min 0
_diffrn_reflns_limit_k_max 14
_diffrn_reflns_limit_k_min 0
_diffrn_reflns_limit_l_max 31
_diffrn_reflns_limit_l_min -31
_diffrn_reflns_number 28341
_diffrn_reflns_theta_full 27.49
_diffrn_reflns_theta_max 27.49
_exptl_absorpt_coefficient_mu 0.062
_exptl_absorpt_correction_T_max 0.983
_exptl_absorpt_correction_T_min 0.783
_exptl_absorpt_correction_type multi-scan
_exptl_absorpt_process_details '(Higashi, 1995)'
_exptl_crystal_colour colorless
_exptl_crystal_density_diffrn 0.990
_exptl_crystal_density_method 'not measured'
_exptl_crystal_description block
_exptl_crystal_size_max 0.470
_exptl_crystal_size_mid 0.320
_exptl_crystal_size_min 0.270
_refine_diff_density_max 0.35
_refine_diff_density_min -0.36
_refine_ls_extinction_method none
_refine_ls_goodness_of_fit_ref 1.233
_refine_ls_hydrogen_treatment noref
_refine_ls_number_parameters 415
_refine_ls_number_reflns 7017
_refine_ls_R_factor_gt 0.0421
_refine_ls_shift/su_max 0.0008
_refine_ls_structure_factor_coef Fsqd
_refine_ls_weighting_details 'w = 1/[\s^2^(Fo^2^) + (0.05000(Max(Fo^2^,0) + 2Fc^2^)/3)^2^]'
_refine_ls_weighting_scheme calc
_refine_ls_wR_factor_ref 0.1171
_reflns_number_gt 5368
_reflns_number_total 7017
_reflns_threshold_expression F^2^>2.0\s(F^2^)
_cod_data_source_file jo062220msi20061026_030309.cif
_cod_data_source_block a
_cod_original_sg_symbol_H-M 'C 2/c'
_cod_original_formula_sum 'C42 H40 O4 '
_cod_database_code 4022709

loop_
_symmetry_equiv_pos_as_xyz
x,y,z
-x,y,1/2-z
-x,-y,-z
x,-y,1/2+z
1/2+x,1/2+y,z
1/2-x,1/2+y,1/2-z
1/2-x,1/2-y,-z
1/2+x,1/2-y,1/2+z

loop_
_atom_site_label
_atom_site_type_symbol
_atom_site_fract_x
_atom_site_fract_y
_atom_site_fract_z
_atom_site_U_iso_or_equiv
_atom_site_adp_type
_atom_site_occupancy
_atom_site_calc_flag
O(1) O 0.44248(4) 0.1583(1) 0.68791(4) 0.0248(3) Uani 1.00 d
O(2) O 0.65065(5) 0.36609(10) 0.49237(5) 0.0273(3) Uani 1.00 d
O(3) O 0.92846(5) 0.1255(1) 0.67275(5) 0.0294(3) Uani 1.00 d
O(4) O 0.68820(6) -0.0254(1) 0.88929(5) 0.0416(4) Uani 1.00 d
C(1) C 0.54116(6) 0.1661(1) 0.66506(6) 0.0170(3) Uani 1.00 d
C(2) C 0.47592(6) 0.1423(1) 0.65221(6) 0.0174(3) Uani 1.00 d
C(3) C 0.45277(6) 0.1001(1) 0.59438(6) 0.0200(4) Uani 1.00 d
C(4) C 0.46890(6) 0.1822(1) 0.54808(6) 0.0188(4) Uani 1.00 d
C(5) C 0.43992(6) 0.2916(1) 0.53803(6) 0.0237(4) Uani 1.00 d
C(6) C 0.45690(7) 0.3687(1) 0.49713(7) 0.0262(4) Uani 1.00 d
C(7) C 0.50481(7) 0.3407(1) 0.46769(6) 0.0247(4) Uani 1.00 d
C(8) C 0.53470(6) 0.2326(1) 0.47758(6) 0.0189(4) Uani 1.00 d
C(9) C 0.51450(6) 0.1531(1) 0.51616(6) 0.0180(3) Uani 1.00 d
C(10) C 0.59163(6) 0.2069(1) 0.45173(6) 0.0207(4) Uani 1.00 d
C(11) C 0.64321(6) 0.2588(1) 0.48832(6) 0.0187(4) Uani 1.00 d
C(12) C 0.68372(6) 0.1686(1) 0.51875(6) 0.0183(3) Uani 1.00 d
C(13) C 0.65102(6) 0.0937(1) 0.55912(6) 0.0153(3) Uani 1.00 d
C(14) C 0.64962(6) -0.0324(1) 0.55747(6) 0.0155(3) Uani 1.00 d
C(15) C 0.61426(6) -0.0916(1) 0.59317(6) 0.0157(3) Uani 1.00 d
C(16) C 0.58235(6) -0.0327(1) 0.63180(6) 0.0152(3) Uani 1.00 d
C(17) C 0.58226(6) 0.0937(1) 0.63184(6) 0.0144(3) Uani 1.00 d
C(18) C 0.61762(6) 0.1537(1) 0.59629(6) 0.0147(3) Uani 1.00 d
C(19) C 0.68683(6) -0.1056(1) 0.52090(6) 0.0181(3) Uani 1.00 d
C(20) C 0.75294(6) -0.1004(1) 0.53750(6) 0.0190(4) Uani 1.00 d
C(21) C 0.77395(6) -0.1670(1) 0.59153(6) 0.0200(4) Uani 1.00 d
C(22) C 0.75660(6) -0.1096(1) 0.64462(6) 0.0159(3) Uani 1.00 d
C(23) C 0.78194(6) -0.0030(1) 0.66661(6) 0.0160(3) Uani 1.00 d
C(24) C 0.76127(6) 0.0447(1) 0.71496(6) 0.0153(3) Uani 1.00 d
C(25) C 0.71684(6) -0.0085(1) 0.74267(5) 0.0147(3) Uani 1.00 d
C(26) C 0.69010(6) -0.1130(1) 0.71980(6) 0.0149(3) Uani 1.00 d
C(27) C 0.71210(6) -0.1621(1) 0.67267(6) 0.0157(3) Uani 1.00 d
C(28) C 0.63790(6) -0.1715(1) 0.74379(6) 0.0176(3) Uani 1.00 d
C(29) C 0.57924(6) -0.1057(1) 0.73305(6) 0.0193(4) Uani 1.00 d
C(30) C 0.55075(6) -0.1061(1) 0.67304(6) 0.0171(3) Uani 1.00 d
C(31) C 0.83297(6) 0.0593(1) 0.64198(6) 0.0193(4) Uani 1.00 d
C(32) C 0.89275(6) 0.0450(1) 0.67339(6) 0.0186(4) Uani 1.00 d
C(33) C 0.90732(6) -0.0712(1) 0.70521(6) 0.0205(4) Uani 1.00 d
C(34) C 0.89170(6) -0.0561(1) 0.76476(6) 0.0193(4) Uani 1.00 d
C(35) C 0.92397(6) 0.0203(1) 0.80117(6) 0.0226(4) Uani 1.00 d
C(36) C 0.90567(7) 0.0425(1) 0.85395(7) 0.0256(4) Uani 1.00 d
C(37) C 0.85425(7) -0.0075(1) 0.86993(6) 0.0242(4) Uani 1.00 d
C(38) C 0.82154(6) -0.0844(1) 0.83396(6) 0.0202(4) Uani 1.00 d
C(39) C 0.84193(6) -0.1110(1) 0.78266(6) 0.0188(4) Uani 1.00 d
C(40) C 0.76337(7) -0.1333(1) 0.84920(6) 0.0237(4) Uani 1.00 d
C(41) C 0.71546(6) -0.0386(1) 0.84878(6) 0.0213(4) Uani 1.00 d
C(42) C 0.70189(6) 0.0419(1) 0.79798(6) 0.0183(3) Uani 1.00 d
H(1) H 0.5507 0.1500 0.7035 0.0187 Uiso 1.00 calc
H(2) H 0.5480 0.2497 0.6584 0.0187 Uiso 1.00 calc
H(3) H 0.4684 0.0218 0.5880 0.0233 Uiso 1.00 calc
H(4) H 0.4114 0.0945 0.5932 0.0233 Uiso 1.00 calc
H(5) H 0.4082 0.3125 0.5598 0.0267 Uiso 1.00 calc
H(6) H 0.4352 0.4406 0.4887 0.0305 Uiso 1.00 calc
H(7) H 0.5171 0.3963 0.4402 0.0287 Uiso 1.00 calc
H(8) H 0.5323 0.0753 0.5207 0.0217 Uiso 1.00 calc
H(9) H 0.5906 0.2427 0.4156 0.0235 Uiso 1.00 calc
H(10) H 0.5966 0.1220 0.4479 0.0235 Uiso 1.00 calc
H(11) H 0.6995 0.1158 0.4921 0.0209 Uiso 1.00 calc
H(12) H 0.7153 0.2100 0.5383 0.0209 Uiso 1.00 calc
H(13) H 0.6119 -0.1777 0.5912 0.0165 Uiso 1.00 calc
H(14) H 0.6191 0.2399 0.5973 0.0165 Uiso 1.00 calc
H(15) H 0.6749 -0.1881 0.5226 0.0200 Uiso 1.00 calc
H(16) H 0.6799 -0.0781 0.4836 0.0200 Uiso 1.00 calc
H(17) H 0.7638 -0.0176 0.5414 0.0214 Uiso 1.00 calc
H(18) H 0.7730 -0.1339 0.5076 0.0214 Uiso 1.00 calc
H(19) H 0.7582 -0.2466 0.5898 0.0224 Uiso 1.00 calc
H(20) H 0.8156 -0.1722 0.5939 0.0224 Uiso 1.00 calc
H(21) H 0.7785 0.1173 0.7298 0.0169 Uiso 1.00 calc
H(22) H 0.6956 -0.2363 0.6584 0.0179 Uiso 1.00 calc
H(23) H 0.6466 -0.1789 0.7828 0.0190 Uiso 1.00 calc
H(24) H 0.6334 -0.2501 0.7280 0.0190 Uiso 1.00 calc
H(25) H 0.5522 -0.1412 0.7568 0.0210 Uiso 1.00 calc
H(26) H 0.5852 -0.0236 0.7443 0.0210 Uiso 1.00 calc
H(27) H 0.5118 -0.0764 0.6734 0.0182 Uiso 1.00 calc
H(28) H 0.5492 -0.1879 0.6605 0.0182 Uiso 1.00 calc
H(29) H 0.8246 0.1435 0.6390 0.0222 Uiso 1.00 calc
H(30) H 0.8359 0.0282 0.6051 0.0222 Uiso 1.00 calc
H(31) H 0.8856 -0.1369 0.6883 0.0238 Uiso 1.00 calc
H(32) H 0.9481 -0.0887 0.7047 0.0238 Uiso 1.00 calc
H(33) H 0.9589 0.0569 0.7903 0.0263 Uiso 1.00 calc
H(34) H 0.9287 0.0926 0.8795 0.0276 Uiso 1.00 calc
H(35) H 0.8411 0.0108 0.9056 0.0284 Uiso 1.00 calc
H(36) H 0.8213 -0.1681 0.7588 0.0219 Uiso 1.00 calc
H(37) H 0.7682 -0.1676 0.8855 0.0282 Uiso 1.00 calc
H(38) H 0.7511 -0.1952 0.8234 0.0282 Uiso 1.00 calc
H(39) H 0.7228 0.1157 0.8042 0.0217 Uiso 1.00 calc
H(40) H 0.6610 0.0590 0.7955 0.0217 Uiso 1.00 calc

loop_
_atom_site_aniso_label
_atom_site_aniso_U_11
_atom_site_aniso_U_22
_atom_site_aniso_U_33
_atom_site_aniso_U_12
_atom_site_aniso_U_13
_atom_site_aniso_U_23
O(1) 0.0227(5) 0.0298(6) 0.0232(6) 0.0019(5) 0.0102(4) -0.0015(5)
O(2) 0.0311(6) 0.0229(6) 0.0288(6) -0.0051(5) 0.0069(5) 0.0008(5)
O(3) 0.0233(6) 0.0327(7) 0.0317(6) -0.0096(5) -0.0015(5) 0.0069(5)
O(4) 0.0406(7) 0.0676(10) 0.0184(6) 0.0130(7) 0.0128(5) 0.0077(6)
C(1) 0.0189(7) 0.0179(7) 0.0147(7) -0.0015(6) 0.0041(5) -0.0026(6)
C(2) 0.0202(7) 0.0131(7) 0.0197(7) 0.0007(5) 0.0067(6) 0.0030(6)
C(3) 0.0152(7) 0.0238(8) 0.0212(7) -0.0034(6) 0.0024(6) -0.0013(6)
C(4) 0.0167(7) 0.0232(8) 0.0161(7) -0.0031(6) -0.0013(6) -0.0021(6)
C(5) 0.0175(7) 0.0300(8) 0.0234(8) 0.0025(6) 0.0012(6) -0.0020(7)
C(6) 0.0246(8) 0.0246(8) 0.0288(8) 0.0046(6) -0.0022(6) 0.0034(7)
C(7) 0.0248(8) 0.0277(8) 0.0209(7) -0.0029(7) -0.0022(6) 0.0047(7)
C(8) 0.0174(7) 0.0253(8) 0.0136(6) -0.0028(6) -0.0005(5) -0.0015(6)
C(9) 0.0189(7) 0.0188(7) 0.0160(7) -0.0014(6) -0.0012(5) -0.0027(6)
C(10) 0.0235(7) 0.0253(8) 0.0136(7) -0.0021(6) 0.0035(6) 0.0011(6)
C(11) 0.0210(7) 0.0221(8) 0.0140(7) -0.0036(6) 0.0088(6) 0.0010(6)
C(12) 0.0189(7) 0.0222(7) 0.0142(7) -0.0045(6) 0.0049(5) -0.0021(6)
C(13) 0.0124(6) 0.0211(7) 0.0124(6) -0.0020(5) 0.0002(5) -0.0007(5)
C(14) 0.0139(6) 0.0200(7) 0.0122(6) 0.0004(5) -0.0009(5) -0.0027(5)
C(15) 0.0146(6) 0.0160(7) 0.0163(7) 0.0000(5) 0.0001(5) -0.0016(5)
C(16) 0.0130(6) 0.0198(7) 0.0127(6) -0.0021(5) 0.0002(5) 0.0009(5)
C(17) 0.0136(6) 0.0181(7) 0.0114(6) 0.0000(5) 0.0005(5) -0.0025(5)
C(18) 0.0152(7) 0.0146(7) 0.0141(7) -0.0019(5) 0.0002(5) -0.0012(5)
C(19) 0.0188(7) 0.0212(7) 0.0145(7) 0.0002(6) 0.0027(5) -0.0042(6)
C(20) 0.0195(7) 0.0231(8) 0.0153(7) 0.0007(6) 0.0063(6) -0.0041(6)
C(21) 0.0184(7) 0.0231(8) 0.0188(7) 0.0034(6) 0.0040(6) -0.0030(6)
C(22) 0.0144(6) 0.0181(7) 0.0151(7) 0.0045(5) 0.0009(5) 0.0015(6)
C(23) 0.0126(6) 0.0207(7) 0.0144(6) 0.0005(5) 0.0005(5) 0.0038(6)
C(24) 0.0159(7) 0.0148(7) 0.0149(7) -0.0004(5) -0.0004(5) 0.0023(5)
C(25) 0.0157(7) 0.0166(7) 0.0118(6) 0.0028(5) 0.0008(5) 0.0017(5)
C(26) 0.0135(6) 0.0159(7) 0.0154(7) 0.0010(5) 0.0008(5) 0.0042(5)
C(27) 0.0154(7) 0.0150(7) 0.0165(7) 0.0001(5) -0.0012(5) -0.0003(5)
C(28) 0.0183(7) 0.0191(7) 0.0156(7) -0.0032(6) 0.0025(5) 0.0026(6)
C(29) 0.0178(7) 0.0236(8) 0.0171(7) -0.0007(6) 0.0060(6) 0.0021(6)
C(30) 0.0146(6) 0.0186(7) 0.0187(7) -0.0014(5) 0.0040(5) 0.0027(6)
C(31) 0.0170(7) 0.0242(8) 0.0171(7) -0.0015(6) 0.0043(6) 0.0027(6)
C(32) 0.0176(7) 0.0228(7) 0.0160(7) -0.0006(6) 0.0055(5) -0.0010(6)
C(33) 0.0160(7) 0.0214(7) 0.0243(7) 0.0016(6) 0.0035(6) 0.0004(6)
C(34) 0.0177(7) 0.0178(7) 0.0221(7) 0.0054(6) -0.0001(6) 0.0041(6)
C(35) 0.0175(7) 0.0225(8) 0.0273(8) 0.0003(6) -0.0016(6) 0.0049(6)
C(36) 0.0269(8) 0.0249(8) 0.0237(8) -0.0015(7) -0.0065(6) 0.0011(7)
C(37) 0.0290(8) 0.0255(8) 0.0176(7) 0.0024(7) -0.0009(6) 0.0040(6)
C(38) 0.0207(7) 0.0206(7) 0.0189(7) 0.0038(6) -0.0004(6) 0.0076(6)
C(39) 0.0198(7) 0.0159(7) 0.0201(7) 0.0019(6) -0.0025(6) 0.0032(6)
C(40) 0.0268(8) 0.0253(8) 0.0191(7) -0.0021(6) 0.0029(6) 0.0074(6)
C(41) 0.0203(7) 0.0295(8) 0.0142(7) -0.0058(6) 0.0023(6) -0.0009(6)
C(42) 0.0196(7) 0.0206(7) 0.0153(7) -0.0013(6) 0.0041(6) -0.0015(6)

loop_
_atom_type_symbol
_atom_type_description
_atom_type_scat_dispersion_real
_atom_type_scat_dispersion_imag
_atom_type_scat_source
C C 0.003 0.002
;International Tables for Crystallography
(1992, Vol. C, Tables 4.2.6.8 and 6.1.1.1)
;
H H 0.000 0.000
;International Tables for Crystallography
(1992, Vol. C, Table 6.1.1.2)
;
O O 0.011 0.006
;International Tables for Crystallography
(1992, Vol. C, Tables 4.2.6.8 and 6.1.1.1)
;

loop_
_geom_angle_atom_site_label_1
_geom_angle_atom_site_label_2
_geom_angle_atom_site_label_3
_geom_angle
_geom_angle_publ_flag
C(2) C(1) C(17) 116.2(1) yes
O(1) C(2) C(1) 119.7(1) yes
O(1) C(2) C(3) 120.1(1) yes
C(1) C(2) C(3) 120.2(1) yes
C(2) C(3) C(4) 113.8(1) yes
C(3) C(4) C(5) 120.8(1) yes
C(3) C(4) C(9) 120.7(1) yes
C(5) C(4) C(9) 118.4(1) yes
C(4) C(5) C(6) 120.3(1) yes
C(5) C(6) C(7) 120.3(1) yes
C(6) C(7) C(8) 120.2(1) yes
C(7) C(8) C(9) 118.5(1) yes
C(7) C(8) C(10) 121.3(1) yes
C(9) C(8) C(10) 120.0(1) yes
C(4) C(9) C(8) 122.1(1) yes
C(8) C(10) C(11) 110.0(1) yes
O(2) C(11) C(10) 121.1(1) yes
O(2) C(11) C(12) 122.4(1) yes
C(10) C(11) C(12) 116.5(1) yes
C(11) C(12) C(13) 110.9(1) yes
C(12) C(13) C(14) 122.6(1) yes
C(12) C(13) C(18) 118.3(1) yes
C(14) C(13) C(18) 118.9(1) yes
C(13) C(14) C(15) 117.8(1) yes
C(13) C(14) C(19) 122.7(1) yes
C(15) C(14) C(19) 119.4(1) yes
C(14) C(15) C(16) 123.7(1) yes
C(15) C(16) C(17) 118.1(1) yes
C(15) C(16) C(30) 119.4(1) yes
C(17) C(16) C(30) 122.5(1) yes
C(1) C(17) C(16) 122.1(1) yes
C(1) C(17) C(18) 119.2(1) yes
C(16) C(17) C(18) 118.4(1) yes
C(13) C(18) C(17) 122.8(1) yes
C(14) C(19) C(20) 114.7(1) yes
C(19) C(20) C(21) 116.0(1) yes
C(20) C(21) C(22) 115.4(1) yes
C(21) C(22) C(23) 123.2(1) yes
C(21) C(22) C(27) 119.1(1) yes
C(23) C(22) C(27) 117.7(1) yes
C(22) C(23) C(24) 118.5(1) yes
C(22) C(23) C(31) 123.0(1) yes
C(24) C(23) C(31) 118.5(1) yes
C(23) C(24) C(25) 123.4(1) yes
C(24) C(25) C(26) 118.3(1) yes
C(24) C(25) C(42) 119.5(1) yes
C(26) C(25) C(42) 122.0(1) yes
C(25) C(26) C(27) 118.0(1) yes
C(25) C(26) C(28) 122.4(1) yes
C(27) C(26) C(28) 119.5(1) yes
C(22) C(27) C(26) 124.0(1) yes
C(26) C(28) C(29) 116.1(1) yes
C(28) C(29) C(30) 117.3(1) yes
C(16) C(30) C(29) 115.3(1) yes
C(23) C(31) C(32) 116.7(1) yes
O(3) C(32) C(31) 120.0(1) yes
O(3) C(32) C(33) 120.5(1) yes
C(31) C(32) C(33) 119.5(1) yes
C(32) C(33) C(34) 109.0(1) yes
C(33) C(34) C(35) 120.8(1) yes
C(33) C(34) C(39) 120.4(1) yes
C(35) C(34) C(39) 118.6(1) yes
C(34) C(35) C(36) 120.1(1) yes
C(35) C(36) C(37) 120.5(1) yes
C(36) C(37) C(38) 120.0(1) yes
C(37) C(38) C(39) 118.9(1) yes
C(37) C(38) C(40) 120.7(1) yes
C(39) C(38) C(40) 120.4(1) yes
C(34) C(39) C(38) 121.7(1) yes
C(38) C(40) C(41) 113.6(1) yes
O(4) C(41) C(40) 119.8(1) yes
O(4) C(41) C(42) 119.4(1) yes
C(40) C(41) C(42) 120.7(1) yes
C(25) C(42) C(41) 116.5(1) yes

loop_
_geom_bond_atom_site_label_1
_geom_bond_atom_site_label_2
_geom_bond_distance
_geom_bond_publ_flag
O(1) C(2) 1.211(2) yes
O(2) C(11) 1.206(2) yes
O(3) C(32) 1.213(2) yes
O(4) C(41) 1.210(2) yes
C(1) C(2) 1.527(2) yes
C(1) C(17) 1.516(2) yes
C(2) C(3) 1.528(2) yes
C(3) C(4) 1.511(2) yes
C(4) C(5) 1.396(2) yes
C(4) C(9) 1.385(2) yes
C(5) C(6) 1.386(2) yes
C(6) C(7) 1.390(2) yes
C(7) C(8) 1.393(2) yes
C(8) C(9) 1.389(2) yes
C(8) C(10) 1.518(2) yes
C(10) C(11) 1.532(2) yes
C(11) C(12) 1.516(2) yes
C(12) C(13) 1.523(2) yes
C(13) C(14) 1.400(2) yes
C(13) C(18) 1.395(2) yes
C(14) C(15) 1.394(2) yes
C(14) C(19) 1.512(2) yes
C(15) C(16) 1.393(2) yes
C(16) C(17) 1.403(2) yes
C(16) C(30) 1.515(2) yes
C(17) C(18) 1.396(2) yes
C(19) C(20) 1.538(2) yes
C(20) C(21) 1.543(2) yes
C(21) C(22) 1.513(2) yes
C(22) C(23) 1.404(2) yes
C(22) C(27) 1.396(2) yes
C(23) C(24) 1.398(2) yes
C(23) C(31) 1.520(2) yes
C(24) C(25) 1.393(2) yes
C(25) C(26) 1.406(2) yes
C(25) C(42) 1.512(2) yes
C(26) C(27) 1.392(2) yes
C(26) C(28) 1.516(2) yes
C(28) C(29) 1.535(2) yes
C(29) C(30) 1.542(2) yes
C(31) C(32) 1.522(2) yes
C(32) C(33) 1.525(2) yes
C(33) C(34) 1.518(2) yes
C(34) C(35) 1.392(2) yes
C(34) C(39) 1.393(2) yes
C(35) C(36) 1.395(2) yes
C(36) C(37) 1.386(2) yes
C(37) C(38) 1.394(2) yes
C(38) C(39) 1.390(2) yes
C(38) C(40) 1.512(2) yes
C(40) C(41) 1.520(2) yes
C(41) C(42) 1.530(2) yes

loop_
_geom_contact_atom_site_label_1
_geom_contact_atom_site_label_2
_geom_contact_distance
_geom_contact_site_symmetry_2
O(1) C(33) 3.146(2) 5_455
O(1) C(1) 3.541(2) 2_656
O(1) C(29) 3.554(2) 2_656
O(1) C(42) 3.595(2) 2_656
O(2) C(31) 3.397(2) 7_656
O(2) C(20) 3.526(2) 7_656
O(3) C(28) 3.455(2) 6_656
O(3) C(10) 3.534(2) 7_656
O(3) C(35) 3.589(2) 2_756
O(4) C(10) 3.430(2) 4_555
O(4) C(19) 3.497(2) 4_555
O(4) C(12) 3.515(2) 4_555
O(4) C(3) 3.571(2) 2_656
C(6) C(7) 3.432(2) 3_666
C(6) C(6) 3.519(3) 3_666
C(9) C(9) 3.540(3) 3_656
C(18) C(38) 3.586(2) 6_656

loop_
_geom_torsion_atom_site_label_1
_geom_torsion_atom_site_label_2
_geom_torsion_atom_site_label_3
_geom_torsion_atom_site_label_4
_geom_torsion
_geom_torsion_publ_flag
O(1) C(2) C(1) C(17) 152.4(1) yes
O(1) C(2) C(3) C(4) 123.9(1) yes
O(2) C(11) C(10) C(8) -70.0(2) yes
O(2) C(11) C(12) C(13) 118.0(2) yes
O(3) C(32) C(31) C(23) -148.1(1) yes
O(3) C(32) C(33) C(34) 88.3(2) yes
O(4) C(41) C(40) C(38) -126.7(2) yes
O(4) C(41) C(42) C(25) -155.1(1) yes
C(1) C(2) C(3) C(4) -55.3(2) yes
C(1) C(17) C(16) C(15) 169.4(1) yes
C(1) C(17) C(16) C(30) -12.5(2) yes
C(1) C(17) C(18) C(13) -171.6(1) yes
C(2) C(1) C(17) C(16) -57.7(2) yes
C(2) C(1) C(17) C(18) 116.5(1) yes
C(2) C(3) C(4) C(5) -76.2(2) yes
C(2) C(3) C(4) C(9) 101.0(2) yes
C(3) C(2) C(1) C(17) -28.4(2) yes
C(3) C(4) C(5) C(6) 177.0(1) yes
C(3) C(4) C(9) C(8) -172.6(1) yes
C(4) C(5) C(6) C(7) -3.3(2) yes
C(4) C(9) C(8) C(7) -5.4(2) yes
C(4) C(9) C(8) C(10) 168.3(1) yes
C(5) C(4) C(9) C(8) 4.7(2) yes
C(5) C(6) C(7) C(8) 2.5(2) yes
C(6) C(5) C(4) C(9) -0.3(2) yes
C(6) C(7) C(8) C(9) 1.7(2) yes
C(6) C(7) C(8) C(10) -171.9(1) yes
C(7) C(8) C(10) C(11) 86.0(2) yes
C(8) C(10) C(11) C(12) 109.9(1) yes
C(9) C(8) C(10) C(11) -87.5(2) yes
C(10) C(11) C(12) C(13) -62.0(2) yes
C(11) C(12) C(13) C(14) 124.2(1) yes
C(11) C(12) C(13) C(18) -50.8(2) yes
C(12) C(13) C(14) C(15) -174.5(1) yes
C(12) C(13) C(14) C(19) 8.5(2) yes
C(12) C(13) C(18) C(17) 174.6(1) yes
C(13) C(14) C(15) C(16) -2.8(2) yes
C(13) C(14) C(19) C(20) 67.7(2) yes
C(13) C(18) C(17) C(16) 2.8(2) yes
C(14) C(13) C(18) C(17) -0.5(2) yes
C(14) C(15) C(16) C(17) 5.1(2) yes
C(14) C(15) C(16) C(30) -173.1(1) yes
C(14) C(19) C(20) C(21) 70.9(2) yes
C(15) C(14) C(13) C(18) 0.4(2) yes
C(15) C(14) C(19) C(20) -109.2(1) yes
C(15) C(16) C(17) C(18) -4.9(2) yes
C(15) C(16) C(30) C(29) 105.8(1) yes
C(16) C(15) C(14) C(19) 174.3(1) yes
C(16) C(30) C(29) C(28) -69.1(2) yes
C(17) C(16) C(30) C(29) -72.3(2) yes
C(18) C(13) C(14) C(19) -176.5(1) yes
C(18) C(17) C(16) C(30) 173.2(1) yes
C(19) C(20) C(21) C(22) -70.5(2) yes
C(20) C(21) C(22) C(23) -72.6(2) yes
C(20) C(21) C(22) C(27) 105.4(2) yes
C(21) C(22) C(23) C(24) 177.8(1) yes
C(21) C(22) C(23) C(31) -5.5(2) yes
C(21) C(22) C(27) C(26) -175.8(1) yes
C(22) C(23) C(24) C(25) 0.2(2) yes
C(22) C(23) C(31) C(32) -104.4(2) yes
C(22) C(27) C(26) C(25) -4.3(2) yes
C(22) C(27) C(26) C(28) 174.3(1) yes
C(23) C(22) C(27) C(26) 2.3(2) yes
C(23) C(24) C(25) C(26) -2.2(2) yes
C(23) C(24) C(25) C(42) 173.4(1) yes
C(23) C(31) C(32) C(33) 32.2(2) yes
C(24) C(23) C(22) C(27) -0.2(2) yes
C(24) C(23) C(31) C(32) 72.3(2) yes
C(24) C(25) C(26) C(27) 4.1(2) yes
C(24) C(25) C(26) C(28) -174.5(1) yes
C(24) C(25) C(42) C(41) -112.8(1) yes
C(25) C(24) C(23) C(31) -176.6(1) yes
C(25) C(26) C(28) C(29) 73.7(2) yes
C(25) C(42) C(41) C(40) 26.0(2) yes
C(26) C(25) C(42) C(41) 62.6(2) yes
C(26) C(28) C(29) C(30) 70.2(2) yes
C(27) C(22) C(23) C(31) 176.5(1) yes
C(27) C(26) C(25) C(42) -171.4(1) yes
C(27) C(26) C(28) C(29) -104.9(1) yes
C(28) C(26) C(25) C(42) 10.0(2) yes
C(31) C(32) C(33) C(34) -92.1(1) yes
C(32) C(33) C(34) C(35) -69.9(2) yes
C(32) C(33) C(34) C(39) 104.9(2) yes
C(33) C(34) C(35) C(36) 173.6(1) yes
C(33) C(34) C(39) C(38) -170.0(1) yes
C(34) C(35) C(36) C(37) -2.4(2) yes
C(34) C(39) C(38) C(37) -4.8(2) yes
C(34) C(39) C(38) C(40) 172.2(1) yes
C(35) C(34) C(39) C(38) 4.9(2) yes
C(35) C(36) C(37) C(38) 2.5(2) yes
C(36) C(35) C(34) C(39) -1.3(2) yes
C(36) C(37) C(38) C(39) 1.0(2) yes
C(36) C(37) C(38) C(40) -176.0(1) yes
C(37) C(38) C(40) C(41) 69.9(2) yes
C(38) C(40) C(41) C(42) 52.3(2) yes
C(39) C(38) C(40) C(41) -107.1(2) yes
C(39) C(38) C(40) C(41) -107.1(2) yes

loop_
_cod_related_entry_id
_cod_related_entry_database
_cod_related_entry_code
1 ChemSpider 17284976
